data_2019057
loop_
_publ_author_name
'Nath, Babul Chandra'
'Suarez, Sebasti\'an'
'Doctorovich, Fabio'
'Roy, Tapashi G.'
'Baggio, Ricardo'

_publ_section_title
;
 Two solvatomorphic forms of a copper complex formulated as
 Cu(<i>L</i>^1^)(ClO~4~)~2~&#x00B7;1.2H~2~O and
 Cu(<i>L</i>^1^)(ClO~4~)~2~, where <i>L</i>^1^ is
 3,10-C-<i>meso</i>-3,5,7,7,10,12,14,14-octamethyl-1,4,8,11-tetraazacyclotetradecane
;
_journal_coeditor_code SK3486
_journal_issue 7
_journal_name_full 'Acta Crystallographica Section C'
_journal_page_first 689
_journal_page_last 695
_journal_paper_doi 10.1107/S0108270113013711
_journal_volume 69
_journal_year 2013
_chemical_formula_iupac '[Cu (Cl O4)2 (C18 H40 N4)] , 1.2H2 O'
_chemical_formula_moiety 'C18 H40 Cl2 Cu N4 O8, 1.2(H2 O)'
_chemical_formula_sum 'C18 H42.4 Cl2 Cu N4 O9.2'
_chemical_formula_weight 596.61
_chemical_name_systematic
'(3,10-C-<i>meso</i>-3,5,7,7,10,12,14,14-Octamethyl-1,4,8,11-tetraazacyclotetradecane)bis(perchlorato-\k<i>O</i>)copper(II) 1.2-hydrate'
_space_group_IT_number 2
_symmetry_cell_setting triclinic
_symmetry_space_group_name_Hall '-P 1'
_symmetry_space_group_name_H-M 'P -1'
_atom_sites_solution_hydrogens geom
_atom_sites_solution_primary direct
_atom_sites_solution_secondary difmap
_audit_creation_method SHELXL97
_cell_angle_alpha 114.835(13)
_cell_angle_beta 98.036(10)
_cell_angle_gamma 98.616(11)
_cell_formula_units_Z 1
_cell_length_a 8.5783(10)
_cell_length_b 8.7819(12)
_cell_length_c 10.2156(13)
_cell_measurement_reflns_used 2039
_cell_measurement_temperature 294(2)
_cell_measurement_theta_max 28.9870
_cell_measurement_theta_min 3.6919
_cell_volume 672.67(17)
_computing_cell_refinement 'CrysAlis PRO (Oxford Diffraction, 2009)'
_computing_data_collection 'CrysAlis PRO (Oxford Diffraction, 2009)'
_computing_data_reduction 'CrysAlis PRO (Oxford Diffraction, 2009)'
_computing_molecular_graphics 'SHELXTL (Sheldrick, 2008)'
_computing_publication_material
;
SHELXL97 (Sheldrick, 2008) and PLATON (Spek, 2009)
;
_computing_structure_refinement 'SHELXL97 (Sheldrick, 2008)'
_computing_structure_solution 'SHELXS97 (Sheldrick, 2008)'
_diffrn_ambient_temperature 294(2)
_diffrn_measured_fraction_theta_full 0.997
_diffrn_measured_fraction_theta_max 0.893
_diffrn_measurement_device_type 'Oxford Gemini S Ultra CCD area-detector'
_diffrn_measurement_method '\w scans, thick slices'
_diffrn_radiation_monochromator graphite
_diffrn_radiation_source 'fine-focus sealed tube'
_diffrn_radiation_type MoK\a
_diffrn_radiation_wavelength 0.71073
_diffrn_reflns_av_R_equivalents 0.0572
_diffrn_reflns_av_sigmaI/netI 0.0582
_diffrn_reflns_limit_h_max 11
_diffrn_reflns_limit_h_min -11
_diffrn_reflns_limit_k_max 11
_diffrn_reflns_limit_k_min -11
_diffrn_reflns_limit_l_max 13
_diffrn_reflns_limit_l_min -13
_diffrn_reflns_number 9475
_diffrn_reflns_theta_full 25.00
_diffrn_reflns_theta_max 29.05
_diffrn_reflns_theta_min 3.70
_exptl_absorpt_coefficient_mu 1.062
_exptl_absorpt_correction_T_max 0.82
_exptl_absorpt_correction_T_min 0.72
_exptl_absorpt_correction_type multi-scan
_exptl_absorpt_process_details '(CrysAlis PRO; Oxford Diffraction, 2009)'
_exptl_crystal_colour red
_exptl_crystal_density_diffrn 1.473
_exptl_crystal_density_method 'not measured'
_exptl_crystal_description block
_exptl_crystal_F_000 315.0
_exptl_crystal_size_max 0.35
_exptl_crystal_size_mid 0.25
_exptl_crystal_size_min 0.20
_refine_diff_density_max 0.732
_refine_diff_density_min -0.489
_refine_ls_extinction_method none
_refine_ls_goodness_of_fit_ref 0.929
_refine_ls_hydrogen_treatment mixed
_refine_ls_matrix_type full
_refine_ls_number_parameters 183
_refine_ls_number_reflns 3193
_refine_ls_number_restraints 97
_refine_ls_restrained_S_all 0.944
_refine_ls_R_factor_all 0.0857
_refine_ls_R_factor_gt 0.0550
_refine_ls_shift/su_max 0.001
_refine_ls_shift/su_mean 0.000
_refine_ls_structure_factor_coef Fsqd
_refine_ls_weighting_details 'calc w = 1/[\s^2^(Fo^2^)+(0.0891P)^2^+0.8414P] where P=(Fo^2^+2Fc^2^)/3'
_refine_ls_weighting_scheme calc
_refine_ls_wR_factor_gt 0.1388
_refine_ls_wR_factor_ref 0.1702
_reflns_number_gt 2285
_reflns_number_total 3193
_reflns_threshold_expression I>2\s(I)
_cod_data_source_file sk3486.cif
_cod_data_source_block I
_cod_original_formula_sum 'C18 H42.40 Cl2 Cu N4 O9.20'
_cod_database_code 2019057
_cod_database_fobs_code 2019057

loop_
_symmetry_equiv_pos_as_xyz
'x, y, z'
'-x, -y, -z'

loop_
_atom_site_type_symbol
_atom_site_label
_atom_site_fract_x
_atom_site_fract_y
_atom_site_fract_z
_atom_site_U_iso_or_equiv
_atom_site_adp_type
_atom_site_calc_flag
_atom_site_refinement_flags
_atom_site_occupancy
_atom_site_symmetry_multiplicity
_atom_site_disorder_assembly
_atom_site_disorder_group
Cu Cu1 0.5000 0.5000 0.5000 0.0396(2) Uani d S 1 2 . .
N N1 0.4193(4) 0.4998(4) 0.3045(3) 0.0432(7) Uani d . 1 1 B .
H H1N 0.4850 0.4473 0.2459 0.052 Uiso calc R 1 1 . .
N N2 0.3720(4) 0.2576(4) 0.4358(3) 0.0399(7) Uani d . 1 1 B .
H H2N 0.4379 0.1906 0.3899 0.048 Uiso calc R 1 1 . .
C C1 0.4601(5) 0.6810(5) 0.3304(5) 0.0516(9) Uani d . 1 1 . .
H H1A 0.3821 0.7410 0.3777 0.062 Uiso calc R 1 1 B .
H H1B 0.4557 0.6853 0.2367 0.062 Uiso calc R 1 1 . .
C C2 0.2487(5) 0.4023(5) 0.2150(5) 0.0518(10) Uani d . 1 1 . .
C C3 0.2286(5) 0.2165(5) 0.1939(4) 0.0499(9) Uani d . 1 1 B .
H H3A 0.1324 0.1470 0.1163 0.060 Uiso calc R 1 1 . .
H H3B 0.3201 0.1750 0.1574 0.060 Uiso calc R 1 1 . .
C C4 0.2151(4) 0.1818(5) 0.3250(4) 0.0435(8) Uani d . 1 1 . .
H H4 0.1333 0.2381 0.3713 0.052 Uiso calc R 1 1 B .
C C5 0.3710(5) 0.2314(5) 0.5712(4) 0.0462(9) Uani d . 1 1 . .
H H5 0.3524 0.1075 0.5421 0.055 Uiso calc R 1 1 B .
C C6 0.2299(9) 0.3967(8) 0.0608(6) 0.094(2) Uani d . 1 1 B .
H H6A 0.3201 0.3615 0.0201 0.141 Uiso calc R 1 1 . .
H H6B 0.2265 0.5092 0.0694 0.141 Uiso calc R 1 1 . .
H H6C 0.1313 0.3159 -0.0031 0.141 Uiso calc R 1 1 . .
C C7 0.1256(5) 0.4880(6) 0.2930(7) 0.0729(15) Uani d . 1 1 B .
H H7A 0.0217 0.4085 0.2532 0.109 Uiso calc R 1 1 . .
H H7B 0.1192 0.5881 0.2783 0.109 Uiso calc R 1 1 . .
H H7C 0.1579 0.5218 0.3969 0.109 Uiso calc R 1 1 . .
C C8 0.1590(5) -0.0120(5) 0.2735(5) 0.0593(11) Uani d . 1 1 B .
H H8A 0.0548 -0.0546 0.2064 0.089 Uiso calc R 1 1 . .
H H8B 0.1516 -0.0330 0.3576 0.089 Uiso calc R 1 1 . .
H H8C 0.2354 -0.0700 0.2240 0.089 Uiso calc R 1 1 . .
C C9 0.2394(6) 0.2996(6) 0.6470(5) 0.0617(11) Uani d . 1 1 B .
H H9A 0.2454 0.4158 0.6614 0.093 Uiso calc R 1 1 . .
H H9B 0.2539 0.2979 0.7413 0.093 Uiso calc R 1 1 . .
H H9C 0.1355 0.2284 0.5865 0.093 Uiso calc R 1 1 . .
O O1W 0.5853(11) 0.2881(8) 0.0354(8) 0.094(3) Uani d PD 0.60(2) 1 A 1
H H1WB 0.519(13) 0.197(9) -0.031(10) 0.141 Uiso d PD 0.60(2) 1 A 1
H H1WA 0.618(16) 0.263(14) 0.105(9) 0.141 Uiso d PD 0.60(2) 1 A 1
Cl Cl1 0.72465(13) 0.12868(15) 0.28330(15) 0.0532(4) Uani d PD 0.922(3) 1 B 1
O O3 0.8372(4) 0.1240(5) 0.3979(4) 0.0814(12) Uani d PD 0.922(3) 1 B 1
O O1 0.6966(7) 0.2981(5) 0.3343(6) 0.0854(12) Uani d PD 0.922(3) 1 B 1
O O2 0.7911(5) 0.0887(6) 0.1564(4) 0.0908(14) Uani d PD 0.922(3) 1 B 1
O O4 0.5759(4) 0.0117(5) 0.2537(5) 0.0791(13) Uani d PD 0.922(3) 1 B 1
Cl Cl1' 0.7019(16) 0.1550(18) 0.2246(19) 0.0532(4) Uani d PD 0.078(3) 1 B 2
O O3' 0.699(4) 0.191(5) 0.101(3) 0.0814(12) Uani d PD 0.078(3) 1 B 2
O O1' 0.684(6) 0.302(4) 0.348(4) 0.0854(12) Uani d PD 0.078(3) 1 B 2
O O2' 0.852(3) 0.115(6) 0.261(4) 0.0908(14) Uani d PD 0.078(3) 1 B 2
O O4' 0.572(4) 0.012(5) 0.189(5) 0.0791(13) Uani d PD 0.078(3) 1 B 2

loop_
_atom_site_aniso_label
_atom_site_aniso_U_11
_atom_site_aniso_U_22
_atom_site_aniso_U_33
_atom_site_aniso_U_12
_atom_site_aniso_U_13
_atom_site_aniso_U_23
Cu1 0.0338(3) 0.0382(4) 0.0424(4) 0.0018(2) 0.0053(2) 0.0174(3)
N1 0.0450(17) 0.0383(16) 0.0443(17) 0.0071(13) 0.0103(13) 0.0174(13)
N2 0.0370(15) 0.0378(16) 0.0435(16) 0.0080(12) 0.0115(12) 0.0166(13)
C1 0.053(2) 0.048(2) 0.051(2) 0.0045(18) 0.0040(18) 0.0253(19)
C2 0.048(2) 0.050(2) 0.047(2) 0.0023(17) -0.0038(17) 0.0198(18)
C3 0.047(2) 0.045(2) 0.043(2) 0.0026(16) 0.0026(16) 0.0114(17)
C4 0.0391(19) 0.0356(18) 0.047(2) 0.0038(14) 0.0083(15) 0.0124(16)
C5 0.048(2) 0.0383(19) 0.051(2) 0.0022(16) 0.0088(17) 0.0227(17)
C6 0.118(5) 0.083(4) 0.057(3) -0.019(3) -0.022(3) 0.037(3)
C7 0.042(2) 0.054(3) 0.106(4) 0.011(2) 0.001(2) 0.026(3)
C8 0.050(2) 0.040(2) 0.070(3) -0.0036(17) 0.002(2) 0.017(2)
C9 0.063(3) 0.066(3) 0.054(2) 0.002(2) 0.020(2) 0.026(2)
O1W 0.132(7) 0.065(4) 0.076(5) 0.012(4) 0.015(4) 0.030(4)
Cl1 0.0441(6) 0.0503(6) 0.0659(8) 0.0112(4) 0.0200(5) 0.0243(6)
O3 0.064(2) 0.091(3) 0.087(3) 0.017(2) 0.005(2) 0.042(2)
O1 0.081(3) 0.058(2) 0.122(3) 0.0243(18) 0.042(2) 0.037(2)
O2 0.094(3) 0.111(4) 0.069(3) 0.035(3) 0.042(2) 0.031(3)
O4 0.055(2) 0.071(2) 0.109(4) 0.0029(17) 0.016(2) 0.043(3)
Cl1' 0.0441(6) 0.0503(6) 0.0659(8) 0.0112(4) 0.0200(5) 0.0243(6)
O3' 0.064(2) 0.091(3) 0.087(3) 0.017(2) 0.005(2) 0.042(2)
O1' 0.081(3) 0.058(2) 0.122(3) 0.0243(18) 0.042(2) 0.037(2)
O2' 0.094(3) 0.111(4) 0.069(3) 0.035(3) 0.042(2) 0.031(3)
O4' 0.055(2) 0.071(2) 0.109(4) 0.0029(17) 0.016(2) 0.043(3)

loop_
_atom_type_symbol
_atom_type_description
_atom_type_scat_dispersion_real
_atom_type_scat_dispersion_imag
_atom_type_scat_source
C C 0.0033 0.0016 'International Tables Vol C Tables 4.2.6.8 and 6.1.1.4'
H H 0.0000 0.0000 'International Tables Vol C Tables 4.2.6.8 and 6.1.1.4'
O O 0.0106 0.0060 'International Tables Vol C Tables 4.2.6.8 and 6.1.1.4'
Cl Cl 0.1484 0.1585 'International Tables Vol C Tables 4.2.6.8 and 6.1.1.4'
Cu Cu 0.3201 1.2651 'International Tables Vol C Tables 4.2.6.8 and 6.1.1.4'
N N 0.0061 0.0033 'International Tables Vol C Tables 4.2.6.8 and 6.1.1.4'

loop_
_geom_angle_atom_site_label_1
_geom_angle_atom_site_label_2
_geom_angle_atom_site_label_3
_geom_angle_site_symmetry_1
_geom_angle_site_symmetry_3
_geom_angle
N1 Cu1 N2 2_666 2_666 94.25(12)
N1 Cu1 N2 . 2_666 85.75(12)
N1 Cu1 N2 2_666 . 85.75(12)
N1 Cu1 N2 . . 94.25(12)
N1 Cu1 O1 2_666 2_666 81.43(14)
N1 Cu1 O1 . 2_666 98.57(14)
N2 Cu1 O1 2_666 2_666 78.20(13)
N2 Cu1 O1 . 2_666 101.80(13)
N1 Cu1 O1 2_666 . 98.57(14)
N1 Cu1 O1 . . 81.43(14)
N2 Cu1 O1 2_666 . 101.80(13)
N2 Cu1 O1 . . 78.20(13)
C1 N1 C2 . . 114.2(3)
C1 N1 Cu1 . . 106.5(2)
C2 N1 Cu1 . . 120.1(2)
C1 N1 H1N . . 104.9
C2 N1 H1N . . 104.9
Cu1 N1 H1N . . 104.9
C4 N2 C5 . . 114.2(3)
C4 N2 Cu1 . . 122.3(2)
C5 N2 Cu1 . . 108.0(2)
C4 N2 H2N . . 103.3
C5 N2 H2N . . 103.3
Cu1 N2 H2N . . 103.3
N1 C1 C5 . 2_666 109.6(3)
N1 C1 H1A . . 109.8
C5 C1 H1A 2_666 . 109.8
N1 C1 H1B . . 109.8
C5 C1 H1B 2_666 . 109.8
H1A C1 H1B . . 108.2
C7 C2 N1 . . 110.6(3)
C7 C2 C3 . . 111.7(4)
N1 C2 C3 . . 107.4(3)
C7 C2 C6 . . 110.4(5)
N1 C2 C6 . . 108.9(4)
C3 C2 C6 . . 107.7(4)
C4 C3 C2 . . 118.7(3)
C4 C3 H3A . . 107.6
C2 C3 H3A . . 107.6
C4 C3 H3B . . 107.6
C2 C3 H3B . . 107.6
H3A C3 H3B . . 107.1
N2 C4 C3 . . 110.0(3)
N2 C4 C8 . . 112.1(3)
C3 C4 C8 . . 110.0(3)
N2 C4 H4 . . 108.2
C3 C4 H4 . . 108.2
C8 C4 H4 . . 108.2
N2 C5 C9 . . 112.1(3)
N2 C5 C1 . 2_666 105.9(3)
C9 C5 C1 . 2_666 113.0(4)
N2 C5 H5 . . 108.6
C9 C5 H5 . . 108.6
C1 C5 H5 2_666 . 108.6
C2 C6 H6A . . 109.5
C2 C6 H6B . . 109.5
H6A C6 H6B . . 109.5
C2 C6 H6C . . 109.5
H6A C6 H6C . . 109.5
H6B C6 H6C . . 109.5
C2 C7 H7A . . 109.5
C2 C7 H7B . . 109.5
H7A C7 H7B . . 109.5
C2 C7 H7C . . 109.5
H7A C7 H7C . . 109.5
H7B C7 H7C . . 109.5
C4 C8 H8A . . 109.5
C4 C8 H8B . . 109.5
H8A C8 H8B . . 109.5
C4 C8 H8C . . 109.5
H8A C8 H8C . . 109.5
H8B C8 H8C . . 109.5
C5 C9 H9A . . 109.5
C5 C9 H9B . . 109.5
H9A C9 H9B . . 109.5
C5 C9 H9C . . 109.5
H9A C9 H9C . . 109.5
H9B C9 H9C . . 109.5
H1WB O1W H1WA . . 105.1(17)
O2 Cl1 O3 . . 109.2(2)
O2 Cl1 O4 . . 112.4(3)
O3 Cl1 O4 . . 108.8(2)
O2 Cl1 O1 . . 109.4(3)
O3 Cl1 O1 . . 108.7(3)
O4 Cl1 O1 . . 108.3(2)
Cl1 O1 Cu1 . . 140.1(3)
O3' Cl1' O4' . . 109.4(5)
O3' Cl1' O2' . . 109.6(5)
O4' Cl1' O2' . . 109.5(5)
O3' Cl1' O1' . . 109.5(5)
O4' Cl1' O1' . . 109.3(5)
O2' Cl1' O1' . . 109.5(5)

loop_
_geom_bond_atom_site_label_1
_geom_bond_atom_site_label_2
_geom_bond_site_symmetry_2
_geom_bond_distance
_geom_bond_publ_flag
Cu1 N1 2_666 2.020(3) ?
Cu1 N1 . 2.020(3) y
Cu1 N2 2_666 2.023(3) ?
Cu1 N2 . 2.023(3) y
Cu1 O1 2_666 2.833(4) ?
Cu1 O1 . 2.833(4) y
N1 C1 . 1.476(5) ?
N1 C2 . 1.518(5) ?
N1 H1N . 0.9100 ?
N2 C4 . 1.486(5) ?
N2 C5 . 1.496(5) ?
N2 H2N . 0.9100 ?
C1 C5 2_666 1.520(6) ?
C1 H1A . 0.9700 ?
C1 H1B . 0.9700 ?
C2 C7 . 1.511(7) ?
C2 C3 . 1.532(6) ?
C2 C6 . 1.539(6) ?
C3 C4 . 1.509(5) ?
C3 H3A . 0.9700 ?
C3 H3B . 0.9700 ?
C4 C8 . 1.528(5) ?
C4 H4 . 0.9800 ?
C5 C9 . 1.513(6) ?
C5 C1 2_666 1.520(6) ?
C5 H5 . 0.9800 ?
C6 H6A . 0.9600 ?
C6 H6B . 0.9600 ?
C6 H6C . 0.9600 ?
C7 H7A . 0.9600 ?
C7 H7B . 0.9600 ?
C7 H7C . 0.9600 ?
C8 H8A . 0.9600 ?
C8 H8B . 0.9600 ?
C8 H8C . 0.9600 ?
C9 H9A . 0.9600 ?
C9 H9B . 0.9600 ?
C9 H9C . 0.9600 ?
O1W H1WB . 0.850(10) ?
O1W H1WA . 0.851(10) ?
Cl1 O2 . 1.418(3) ?
Cl1 O3 . 1.428(3) ?
Cl1 O4 . 1.419(3) ?
Cl1 O1 . 1.427(3) ?
Cl1' O3' . 1.422(4) ?
Cl1' O4' . 1.423(4) ?
Cl1' O2' . 1.422(4) ?
Cl1' O1' . 1.423(4) ?

loop_
_geom_hbond_atom_site_label_D
_geom_hbond_atom_site_label_H
_geom_hbond_atom_site_label_A
_geom_hbond_site_symmetry_A
_geom_hbond_distance_DH
_geom_hbond_distance_HA
_geom_hbond_distance_DA
_geom_hbond_angle_DHA
N1 H1N O1W . 0.91 2.38 3.261(9) 163
N2 H2N O4 . 0.91 2.23 3.138(6) 173
C7 H7C O1 2_666 0.96 2.52 3.437(7) 159
C9 H9A O1 2_666 0.96 2.47 3.412(7) 168
O1W H1WA O2 . 0.851(10) 2.44(9) 3.137(9) 139(12)
O1W H1WA O1 . 0.851(10) 2.22(4) 3.029(9) 159(11)
O1W H1WB O4 2_655 0.850(10) 2.17(6) 2.967(8) 155(12)

loop_
_geom_torsion_atom_site_label_1
_geom_torsion_atom_site_label_2
_geom_torsion_atom_site_label_3
_geom_torsion_atom_site_label_4
_geom_torsion_site_symmetry_1
_geom_torsion_site_symmetry_4
_geom_torsion
N2 Cu1 N1 C1 2_666 . -14.7(3)
N2 Cu1 N1 C1 . . 165.3(3)
O1 Cu1 N1 C1 2_666 . 62.7(3)
O1 Cu1 N1 C1 . . -117.3(3)
N2 Cu1 N1 C2 2_666 . -146.4(3)
N2 Cu1 N1 C2 . . 33.6(3)
O1 Cu1 N1 C2 2_666 . -69.0(3)
O1 Cu1 N1 C2 . . 111.0(3)
N1 Cu1 N2 C4 2_666 . 150.3(3)
N1 Cu1 N2 C4 . . -29.7(3)
O1 Cu1 N2 C4 2_666 . 70.0(3)
O1 Cu1 N2 C4 . . -110.0(3)
N1 Cu1 N2 C5 2_666 . 14.6(2)
N1 Cu1 N2 C5 . . -165.4(2)
O1 Cu1 N2 C5 2_666 . -65.7(3)
O1 Cu1 N2 C5 . . 114.3(3)
C2 N1 C1 C5 . 2_666 176.4(3)
Cu1 N1 C1 C5 . 2_666 41.5(4)
C1 N1 C2 C7 . . -59.9(5)
Cu1 N1 C2 C7 . . 68.5(4)
C1 N1 C2 C3 . . 178.1(3)
Cu1 N1 C2 C3 . . -53.6(4)
C1 N1 C2 C6 . . 61.6(5)
Cu1 N1 C2 C6 . . -170.0(3)
C7 C2 C3 C4 . . -49.0(5)
N1 C2 C3 C4 . . 72.3(4)
C6 C2 C3 C4 . . -170.4(4)
C5 N2 C4 C3 . . 179.5(3)
Cu1 N2 C4 C3 . . 46.2(4)
C5 N2 C4 C8 . . -57.7(4)
Cu1 N2 C4 C8 . . 169.0(3)
C2 C3 C4 N2 . . -68.5(4)
C2 C3 C4 C8 . . 167.5(4)
C4 N2 C5 C9 . . -55.8(4)
Cu1 N2 C5 C9 . . 83.9(3)
C4 N2 C5 C1 . 2_666 -179.4(3)
Cu1 N2 C5 C1 . 2_666 -39.8(3)
O2 Cl1 O1 Cu1 . . 155.8(4)
O3 Cl1 O1 Cu1 . . -85.0(5)
O4 Cl1 O1 Cu1 . . 33.1(6)
N1 Cu1 O1 Cl1 2_666 . 62.7(5)
N1 Cu1 O1 Cl1 . . -117.3(5)
N2 Cu1 O1 Cl1 2_666 . 158.9(5)
N2 Cu1 O1 Cl1 . . -21.1(5)
O4' Cl1' O3' O1' . . 119.8(7)
O2' Cl1' O3' O1' . . -120.1(7)
O3' Cl1' O1' O4' . . 119.8(7)
O2' Cl1' O1' O4' . . -120.0(7)
O3' Cl1' O2' O1' . . 120.1(7)
O4' Cl1' O2' O1' . . -119.9(7)
O4' O1' O2' Cl1' . . 35.3(4)
O3' Cl1' O4' O1' . . -119.9(7)
O2' Cl1' O4' O1' . . 119.9(7)
